data_1524718
loop_
_publ_author_name
'Koenig, H.'
'Hoppe, R.'
'Jansen, M.'

_publ_section_title
;
 Zur Kenntnis von Na4 B2 O5
;
_journal_name_full 'Zeitschrift fuer Anorganische und Allgemeine Chemie'
_journal_page_first 91
_journal_page_last 101
_journal_volume 449
_journal_year 1979
_chemical_formula_sum 'B2 Na4 O5'
_chemical_name_systematic 'Na4 B2 O5'
_space_group_IT_number 15
_symmetry_space_group_name_Hall '-C 2yc'
_symmetry_space_group_name_H-M 'C 1 2/c 1'
_cell_angle_alpha 90
_cell_angle_beta 110.1
_cell_angle_gamma 90
_cell_formula_units_Z 4
_cell_length_a 10.618
_cell_length_b 8.015
_cell_length_c 6.287
_cell_volume 502.457
_citation_journal_id_ASTM ZAACAB
_cod_data_source_file Koenig_ZAACAB_1979_412.cif
_cod_data_source_block B2Na4O5
_cod_database_code 1524718

loop_
_symmetry_equiv_pos_as_xyz
x,y,z
-x,y,-z+1/2
-x,-y,-z
x,-y,z-1/2
x+1/2,y+1/2,z
-x+1/2,y+1/2,-z+1/2
-x+1/2,-y+1/2,-z
x+1/2,-y+1/2,z-1/2

loop_
_atom_site_label
_atom_site_type_symbol
_atom_site_fract_x
_atom_site_fract_y
_atom_site_fract_z
_atom_site_occupancy
_atom_site_U_iso_or_equiv
B1 B+3 0.0917 0.1632 0.6683 1 0.0
O1 O-2 0.5463 0.1975 0.0409 1 0.0
O2 O-2 0 0.9262 0.25 1 0.0
Na2 Na+1 0.3579 0.3277 0.7281 1 0.0
Na1 Na+1 0.3664 0.0359 0.0757 1 0.0
O3 O-2 0.7167 0.4001 0.2178 1 0.0
